data_4105305
loop_
_publ_author_name
'Shumei Chen'
'Jian Zhang'
'Tao Wu'
'Pingyun Feng'
'Xianhui Bu'

_publ_section_title
;
 Multiroute Synthesis of Porous Anionic Frameworks and Size-Tunable
 Extraframework Organic Cation-Controlled Gas Sorption Properties
;
_journal_name_full 'Journal of the American Chemical Society'
_journal_page_first 16027
_journal_page_last 16029
_journal_paper_doi 10.1021/ja906302t
_journal_volume 131
_journal_year 2009
_chemical_formula_sum 'C36 H12 In3 N0 O24'
_chemical_formula_weight 1172.92
_chemical_name_systematic
; 
 ? 
;
_space_group_IT_number 220
_symmetry_cell_setting cubic
_symmetry_space_group_name_Hall 'I -4bd 2c 3'
_symmetry_space_group_name_H-M 'I -4 3 d'
_atom_sites_solution_hydrogens geom
_atom_sites_solution_primary direct
_atom_sites_solution_secondary difmap
_audit_creation_method SHELXL-97
_cell_angle_alpha 90.00
_cell_angle_beta 90.00
_cell_angle_gamma 90.00
_cell_formula_units_Z 4
_cell_length_a 20.4029(8)
_cell_length_b 20.4029(8)
_cell_length_c 20.4029(8)
_cell_measurement_reflns_used 1467
_cell_measurement_temperature 293(2)
_cell_measurement_theta_max 18.15
_cell_measurement_theta_min 2.82
_cell_volume 8493.3(6)
_computing_cell_refinement 'Bruker SMART'
_computing_data_collection 'Bruker SMART'
_computing_data_reduction 'Bruker SAINT'
_computing_molecular_graphics 'Bruker SHELXTL'
_computing_publication_material 'Bruker SHELXTL'
_computing_structure_refinement 'SHELXL-97 (Sheldrick, 1997)'
_computing_structure_solution 'SHELXS-97 (Sheldrick, 1990)'
_diffrn_ambient_temperature 293(2)
_diffrn_measured_fraction_theta_full 1.000
_diffrn_measured_fraction_theta_max 1.000
_diffrn_measurement_device_type 'CCD area detector'
_diffrn_measurement_method 'phi and omega scans'
_diffrn_radiation_monochromator graphite
_diffrn_radiation_source 'fine-focus sealed tube'
_diffrn_radiation_type MoK\a
_diffrn_radiation_wavelength 0.71073
_diffrn_reflns_av_R_equivalents 0.0886
_diffrn_reflns_av_sigmaI/netI 0.0616
_diffrn_reflns_limit_h_max 17
_diffrn_reflns_limit_h_min -17
_diffrn_reflns_limit_k_max 24
_diffrn_reflns_limit_k_min -19
_diffrn_reflns_limit_l_max 23
_diffrn_reflns_limit_l_min -24
_diffrn_reflns_number 11612
_diffrn_reflns_theta_full 24.94
_diffrn_reflns_theta_max 24.94
_diffrn_reflns_theta_min 2.45
_exptl_absorpt_coefficient_mu 0.852
_exptl_absorpt_correction_type none
_exptl_crystal_density_diffrn 0.917
_exptl_crystal_F_000 2268
_refine_diff_density_max 0.601
_refine_diff_density_min -0.520
_refine_diff_density_rms 0.204
_refine_ls_abs_structure_details 'Flack H D (1983), Acta Cryst. A39, 876-881'
_refine_ls_abs_structure_Flack -0.14(10)
_refine_ls_extinction_method none
_refine_ls_goodness_of_fit_ref 1.073
_refine_ls_hydrogen_treatment mixed
_refine_ls_matrix_type full
_refine_ls_number_parameters 48
_refine_ls_number_reflns 1251
_refine_ls_number_restraints 0
_refine_ls_restrained_S_all 1.073
_refine_ls_R_factor_all 0.0576
_refine_ls_R_factor_gt 0.0482
_refine_ls_shift/su_max 0.000
_refine_ls_shift/su_mean 0.000
_refine_ls_structure_factor_coef Fsqd
_refine_ls_weighting_details 'calc w=1/[\s^2^(Fo^2^)+(0.0861P)^2^+0.0000P] where P=(Fo^2^+2Fc^2^)/3'
_refine_ls_weighting_scheme calc
_refine_ls_wR_factor_gt 0.1398
_refine_ls_wR_factor_ref 0.1481
_reflns_number_gt 1049
_reflns_number_total 1251
_reflns_threshold_expression >2sigma(I)
_cod_data_source_file ja906302t_si_002_6.cif
_cod_data_source_block 6
_cod_database_code 4105305

loop_
_symmetry_equiv_pos_as_xyz
'x, y, z'
'-x+1/2, -y, z+1/2'
'-x, y+1/2, -z+1/2'
'x+1/2, -y+1/2, -z'
'z, x, y'
'z+1/2, -x+1/2, -y'
'-z+1/2, -x, y+1/2'
'-z, x+1/2, -y+1/2'
'y, z, x'
'-y, z+1/2, -x+1/2'
'y+1/2, -z+1/2, -x'
'-y+1/2, -z, x+1/2'
'y+1/4, x+1/4, z+1/4'
'-y+1/4, -x+3/4, z+3/4'
'y+3/4, -x+1/4, -z+3/4'
'-y+3/4, x+3/4, -z+1/4'
'x+1/4, z+1/4, y+1/4'
'-x+3/4, z+3/4, -y+1/4'
'-x+1/4, -z+3/4, y+3/4'
'x+3/4, -z+1/4, -y+3/4'
'z+1/4, y+1/4, x+1/4'
'z+3/4, -y+1/4, -x+3/4'
'-z+3/4, y+3/4, -x+1/4'
'-z+1/4, -y+3/4, x+3/4'
'x+1/2, y+1/2, z+1/2'
'-x+1, -y+1/2, z+1'
'-x+1/2, y+1, -z+1'
'x+1, -y+1, -z+1/2'
'z+1/2, x+1/2, y+1/2'
'z+1, -x+1, -y+1/2'
'-z+1, -x+1/2, y+1'
'-z+1/2, x+1, -y+1'
'y+1/2, z+1/2, x+1/2'
'-y+1/2, z+1, -x+1'
'y+1, -z+1, -x+1/2'
'-y+1, -z+1/2, x+1'
'y+3/4, x+3/4, z+3/4'
'-y+3/4, -x+5/4, z+5/4'
'y+5/4, -x+3/4, -z+5/4'
'-y+5/4, x+5/4, -z+3/4'
'x+3/4, z+3/4, y+3/4'
'-x+5/4, z+5/4, -y+3/4'
'-x+3/4, -z+5/4, y+5/4'
'x+5/4, -z+3/4, -y+5/4'
'z+3/4, y+3/4, x+3/4'
'z+5/4, -y+3/4, -x+5/4'
'-z+5/4, y+5/4, -x+3/4'
'-z+3/4, -y+5/4, x+5/4'

loop_
_atom_site_label
_atom_site_type_symbol
_atom_site_fract_x
_atom_site_fract_y
_atom_site_fract_z
_atom_site_U_iso_or_equiv
_atom_site_adp_type
_atom_site_occupancy
_atom_site_symmetry_multiplicity
_atom_site_calc_flag
_atom_site_refinement_flags
In1 In 1.0000 0.2500 0.8750 0.0307(3) Uani 1 4 d S
O1 O 0.9361(3) 0.2857(3) 0.7815(3) 0.0447(15) Uani 1 1 d .
O2 O 0.9192(3) 0.1950(3) 0.8337(3) 0.0413(14) Uani 1 1 d .
C1 C 0.9040(4) 0.2354(4) 0.7893(4) 0.036(2) Uani 1 1 d .
C2 C 0.8348(4) 0.2597(4) 0.6919(4) 0.0366(19) Uani 1 1 d .
H2A H 0.8615 0.2954 0.6826 0.044 Uiso 1 1 calc R
C3 C 0.8476(4) 0.2195(4) 0.7451(5) 0.044(2) Uani 1 1 d .

loop_
_atom_site_aniso_label
_atom_site_aniso_U_11
_atom_site_aniso_U_22
_atom_site_aniso_U_33
_atom_site_aniso_U_23
_atom_site_aniso_U_13
_atom_site_aniso_U_12
In1 0.0305(4) 0.0305(4) 0.0312(6) 0.000 0.000 0.000
O1 0.052(4) 0.040(4) 0.042(4) 0.004(3) -0.011(3) -0.006(3)
O2 0.041(3) 0.045(3) 0.038(3) 0.006(3) -0.007(3) -0.010(3)
C1 0.043(5) 0.036(5) 0.029(4) 0.003(3) -0.005(4) -0.007(4)
C2 0.039(4) 0.034(5) 0.037(4) 0.004(4) -0.001(4) -0.009(4)
C3 0.037(4) 0.051(5) 0.044(5) 0.005(4) -0.011(4) -0.006(3)

loop_
_atom_type_symbol
_atom_type_description
_atom_type_scat_dispersion_real
_atom_type_scat_dispersion_imag
_atom_type_scat_source
C C 0.0033 0.0016 'International Tables Vol C Tables 4.2.6.8 and 6.1.1.4'
H H 0.0000 0.0000 'International Tables Vol C Tables 4.2.6.8 and 6.1.1.4'
N N 0.0061 0.0033 'International Tables Vol C Tables 4.2.6.8 and 6.1.1.4'
O O 0.0106 0.0060 'International Tables Vol C Tables 4.2.6.8 and 6.1.1.4'
In In -0.7276 1.3100 'International Tables Vol C Tables 4.2.6.8 and 6.1.1.4'

loop_
_geom_angle_atom_site_label_1
_geom_angle_atom_site_label_2
_geom_angle_atom_site_label_3
_geom_angle
_geom_angle_site_symmetry_1
_geom_angle_site_symmetry_3
O2 In1 O2 98.71(11) . 15_566
O2 In1 O2 98.71(11) . 40_536
O2 In1 O2 134.2(3) 15_566 40_536
O2 In1 O2 134.2(3) . 26_654
O2 In1 O2 98.71(11) 15_566 26_654
O2 In1 O2 98.71(11) 40_536 26_654
O2 In1 O1 144.5(2) . 15_566
O2 In1 O1 55.9(2) 15_566 15_566
O2 In1 O1 87.0(2) 40_536 15_566
O2 In1 O1 78.4(2) 26_654 15_566
O2 In1 O1 55.9(2) . .
O2 In1 O1 78.4(2) 15_566 .
O2 In1 O1 144.5(2) 40_536 .
O2 In1 O1 87.0(2) 26_654 .
O1 In1 O1 128.32(19) 15_566 .
O2 In1 O1 78.4(2) . 40_536
O2 In1 O1 87.0(2) 15_566 40_536
O2 In1 O1 55.9(2) 40_536 40_536
O2 In1 O1 144.5(2) 26_654 40_536
O1 In1 O1 76.1(3) 15_566 40_536
O1 In1 O1 128.32(19) . 40_536
O2 In1 O1 87.0(2) . 26_654
O2 In1 O1 144.5(2) 15_566 26_654
O2 In1 O1 78.4(2) 40_536 26_654
O2 In1 O1 55.9(2) 26_654 26_654
O1 In1 O1 128.32(19) 15_566 26_654
O1 In1 O1 76.1(3) . 26_654
O1 In1 O1 128.32(19) 40_536 26_654
O2 In1 C1 28.3(2) . .
O2 In1 C1 87.7(2) 15_566 .
O2 In1 C1 123.8(2) 40_536 .
O2 In1 C1 111.4(2) 26_654 .
O1 In1 C1 143.6(2) 15_566 .
O1 In1 C1 27.7(2) . .
O1 In1 C1 103.7(2) 40_536 .
O1 In1 C1 81.0(2) 26_654 .
O2 In1 C1 123.8(2) . 15_566
O2 In1 C1 28.3(2) 15_566 15_566
O2 In1 C1 111.4(2) 40_536 15_566
O2 In1 C1 87.7(2) 26_654 15_566
O1 In1 C1 27.7(2) 15_566 15_566
O1 In1 C1 103.7(2) . 15_566
O1 In1 C1 81.0(2) 40_536 15_566
O1 In1 C1 143.6(2) 26_654 15_566
C1 In1 C1 115.97(19) . 15_566
O2 In1 C1 87.7(2) . 40_536
O2 In1 C1 111.4(2) 15_566 40_536
O2 In1 C1 28.3(2) 40_536 40_536
O2 In1 C1 123.8(2) 26_654 40_536
O1 In1 C1 81.0(2) 15_566 40_536
O1 In1 C1 143.6(2) . 40_536
O1 In1 C1 27.7(2) 40_536 40_536
O1 In1 C1 103.7(2) 26_654 40_536
C1 In1 C1 115.97(19) . 40_536
C1 In1 C1 97.1(3) 15_566 40_536
O2 In1 C1 111.4(2) . 26_654
O2 In1 C1 123.8(2) 15_566 26_654
O2 In1 C1 87.7(2) 40_536 26_654
O2 In1 C1 28.3(2) 26_654 26_654
O1 In1 C1 103.7(2) 15_566 26_654
O1 In1 C1 81.0(2) . 26_654
O1 In1 C1 143.6(2) 40_536 26_654
O1 In1 C1 27.7(2) 26_654 26_654
C1 In1 C1 97.1(3) . 26_654
C1 In1 C1 115.97(19) 15_566 26_654
C1 In1 C1 115.97(19) 40_536 26_654
C1 O1 In1 86.2(5) . .
C1 O2 In1 97.3(5) . .
O1 C1 O2 120.5(7) . .
O1 C1 C3 120.8(7) . .
O2 C1 C3 118.7(7) . .
O1 C1 In1 66.1(4) . .
O2 C1 In1 54.4(4) . .
C3 C1 In1 173.0(6) . .
C3 C2 C3 118.4(8) . 10_646
C3 C2 H2A 120.8 . .
C3 C2 H2A 120.8 10_646 .
C2 C3 C2 121.6(8) . 7_665
C2 C3 C1 119.3(7) . .
C2 C3 C1 119.0(8) 7_665 .

loop_
_geom_bond_atom_site_label_1
_geom_bond_atom_site_label_2
_geom_bond_distance
_geom_bond_site_symmetry_2
In1 O2 2.166(5) .
In1 O2 2.166(5) 15_566
In1 O2 2.166(5) 40_536
In1 O2 2.166(5) 26_654
In1 O1 2.422(6) 15_566
In1 O1 2.422(6) .
In1 O1 2.422(6) 40_536
In1 O1 2.422(6) 26_654
In1 C1 2.642(8) .
In1 C1 2.642(8) 15_566
In1 C1 2.642(8) 40_536
In1 C1 2.642(8) 26_654
O1 C1 1.229(9) .
O2 C1 1.263(9) .
C1 C3 1.497(11) .
C2 C3 1.385(11) .
C2 C3 1.402(11) 10_646
C2 H2A 0.9300 .
C3 C2 1.402(11) 7_665
